data_4134185
loop_
_publ_author_name
'Guo, Yinliang'
'Guo, Zhixian'
'Lu, Jia-Tian'
'Fang, Runting'
'Chen, Si-Cong'
'Luo, Tuoping'

_publ_section_title
;
 Total Synthesis of (-)-Batrachotoxinin A: A Local-Desymmetrization
 Approach.
;
_journal_issue 8
_journal_name_full 'Journal of the American Chemical Society'
_journal_page_first 3675
_journal_page_last 3679
_journal_paper_doi 10.1021/jacs.9b12882
_journal_volume 142
_journal_year 2020
_chemical_absolute_configuration ad
_chemical_formula_sum 'C19 H22 O5'
_chemical_formula_weight 330.36
_space_group_crystal_system orthorhombic
_space_group_IT_number 19
_space_group_name_Hall 'P 2ac 2ab'
_space_group_name_H-M_alt 'P 21 21 21'
_atom_sites_solution_hydrogens geom
_audit_creation_method SHELXL-2014/7
_cell_angle_alpha 90
_cell_angle_beta 90
_cell_angle_gamma 90
_cell_formula_units_Z 4
_cell_length_a 8.2617(2)
_cell_length_b 10.1190(3)
_cell_length_c 19.4887(5)
_cell_measurement_reflns_used 9111
_cell_measurement_temperature 293(2)
_cell_measurement_theta_max 74.8010
_cell_measurement_theta_min 4.5210
_cell_volume 1629.26(8)
_computing_structure_refinement 'SHELXL-2014/7 (Sheldrick, 2014)'
_diffrn_ambient_temperature 293(2)
_diffrn_detector 'CCD plate'
_diffrn_detector_area_resol_mean 10.3914
_diffrn_detector_type Atlas
_diffrn_measured_fraction_theta_full 0.999
_diffrn_measured_fraction_theta_max 0.999
_diffrn_measurement_device 'four-circle diffractometer'
_diffrn_measurement_device_type 'SuperNova, Dual, Cu at home/near, Atlas'
_diffrn_radiation_monochromator mirror
_diffrn_radiation_probe x-ray
_diffrn_radiation_type 'Cu K\a'
_diffrn_radiation_wavelength 1.54184
_diffrn_reflns_av_R_equivalents 0.0440
_diffrn_reflns_av_unetI/netI 0.0192
_diffrn_reflns_Laue_measured_fraction_full 0.999
_diffrn_reflns_Laue_measured_fraction_max 0.999
_diffrn_reflns_limit_h_max 9
_diffrn_reflns_limit_h_min -9
_diffrn_reflns_limit_k_max 11
_diffrn_reflns_limit_k_min -12
_diffrn_reflns_limit_l_max 23
_diffrn_reflns_limit_l_min -23
_diffrn_reflns_number 22983
_diffrn_reflns_point_group_measured_fraction_full 1.000
_diffrn_reflns_point_group_measured_fraction_max 1.000
_diffrn_reflns_theta_full 66.595
_diffrn_reflns_theta_max 66.595
_diffrn_reflns_theta_min 4.537
_diffrn_source 'micro-focus sealed X-ray tube'
_diffrn_source_type 'SuperNova (Cu) X-ray Source'
_exptl_absorpt_coefficient_mu 0.796
_exptl_absorpt_correction_T_max 1.00000
_exptl_absorpt_correction_T_min 0.58813
_exptl_absorpt_correction_type multi-scan
_exptl_absorpt_process_details
;
CrysAlisPro 1.171.39.29a (Rigaku Oxford Diffraction, 2015)
Empirical absorption correction using spherical harmonics,
 implemented in SCALE3 ABSPACK scaling algorithm.
;
_exptl_crystal_colour colorless
_exptl_crystal_density_diffrn 1.347
_exptl_crystal_description sheet-like
_exptl_crystal_F_000 704
_exptl_crystal_size_max 0.4
_exptl_crystal_size_mid 0.35
_exptl_crystal_size_min 0.12
_refine_diff_density_max 0.264
_refine_diff_density_min -0.166
_refine_diff_density_rms 0.045
_refine_ls_abs_structure_details
;
 Flack x determined using 1085 quotients [(I+)-(I-)]/[(I+)+(I-)]
 (Parsons, Flack and Wagner, Acta Cryst. B69 (2013) 249-259).
;
_refine_ls_abs_structure_Flack -0.01(9)
_refine_ls_extinction_method none
_refine_ls_goodness_of_fit_ref 1.026
_refine_ls_hydrogen_treatment constr
_refine_ls_matrix_type full
_refine_ls_number_parameters 218
_refine_ls_number_reflns 2869
_refine_ls_number_restraints 0
_refine_ls_restrained_S_all 1.026
_refine_ls_R_factor_all 0.0404
_refine_ls_R_factor_gt 0.0372
_refine_ls_shift/su_max 0.000
_refine_ls_shift/su_mean 0.000
_refine_ls_structure_factor_coef Fsqd
_refine_ls_weighting_details 'w=1/[\s^2^(Fo^2^)+(0.0627P)^2^+0.1973P] where P=(Fo^2^+2Fc^2^)/3'
_refine_ls_weighting_scheme calc
_refine_ls_wR_factor_gt 0.0967
_refine_ls_wR_factor_ref 0.1003
_reflns_Friedel_coverage 0.720
_reflns_Friedel_fraction_full 1.000
_reflns_Friedel_fraction_max 1.000
_reflns_number_gt 2689
_reflns_number_total 2869
_reflns_threshold_expression 'I > 2\s(I)'
_cod_data_source_file ja9b12882_si_010.cif
_cod_data_source_block 3
_cod_depositor_comments 'Adding full bibliography for 4134185--4134193.cif.'
_cod_database_code 4134185
_shelx_shelxl_version_number 2014/7
_shelx_space_group_comment
;
The symmetry employed for this shelxl refinement is uniquely defined
by the following loop, which should always be used as a source of
symmetry information in preference to the above space-group names.
They are only intended as comments.
;

loop_
_space_group_symop_operation_xyz
'x, y, z'
'-x+1/2, -y, z+1/2'
'-x, y+1/2, -z+1/2'
'x+1/2, -y+1/2, -z'

loop_
_atom_site_label
_atom_site_type_symbol
_atom_site_fract_x
_atom_site_fract_y
_atom_site_fract_z
_atom_site_U_iso_or_equiv
_atom_site_adp_type
_atom_site_occupancy
_atom_site_site_symmetry_order
_atom_site_calc_flag
_atom_site_refinement_flags_posn
_atom_site_refinement_flags_adp
_atom_site_refinement_flags_occupancy
_atom_site_disorder_assembly
_atom_site_disorder_group
O1 O 0.4227(4) 0.2019(3) 0.50593(13) 0.1130(11) Uani 1 1 d . . . . .
O2 O 0.2672(3) 0.56150(18) 0.23325(11) 0.0724(6) Uani 1 1 d . . . . .
O3 O 0.21956(17) 0.21906(15) 0.19755(7) 0.0358(3) Uani 1 1 d . . . . .
O4 O 0.4227(2) 0.2259(2) 0.11369(9) 0.0544(5) Uani 1 1 d . . . . .
O5 O 0.6688(2) 0.2906(3) 0.13889(12) 0.0776(7) Uani 1 1 d . . . . .
C1 C 0.0633(3) 0.3215(3) 0.32236(13) 0.0553(7) Uani 1 1 d . . . . .
H1A H 0.0054 0.2661 0.2908 0.083 Uiso 1 1 calc R U . . .
H1B H 0.0384 0.4124 0.3132 0.083 Uiso 1 1 calc R U . . .
H1C H 0.0318 0.3001 0.3685 0.083 Uiso 1 1 calc R U . . .
C2 C 0.2459(3) 0.2988(2) 0.31385(11) 0.0398(5) Uani 1 1 d . . . . .
C3 C 0.2904(3) 0.1566(2) 0.33333(11) 0.0437(5) Uani 1 1 d . . . . .
H3A H 0.4021 0.1401 0.3206 0.052 Uiso 1 1 calc R U . . .
H3B H 0.2229 0.0960 0.3075 0.052 Uiso 1 1 calc R U . . .
C4 C 0.2693(4) 0.1287(3) 0.41058(12) 0.0590(7) Uani 1 1 d . . . . .
H4A H 0.1546 0.1231 0.4208 0.071 Uiso 1 1 calc R U . . .
H4B H 0.3173 0.0436 0.4211 0.071 Uiso 1 1 calc R U . . .
C5 C 0.3441(4) 0.2314(4) 0.45586(14) 0.0687(8) Uani 1 1 d . . . . .
C6 C 0.3132(5) 0.3708(3) 0.43576(15) 0.0700(9) Uani 1 1 d . . . . .
H6A H 0.3822 0.4285 0.4626 0.084 Uiso 1 1 calc R U . . .
H6B H 0.2016 0.3929 0.4462 0.084 Uiso 1 1 calc R U . . .
C7 C 0.3449(4) 0.3952(3) 0.35905(13) 0.0540(6) Uani 1 1 d . . . . .
H7 H 0.3105 0.4855 0.3482 0.065 Uiso 1 1 calc R U . . .
C8 C 0.5269(4) 0.3848(3) 0.34533(16) 0.0654(8) Uani 1 1 d . . . . .
H8A H 0.5771 0.4675 0.3587 0.078 Uiso 1 1 calc R U . . .
H8B H 0.5708 0.3162 0.3747 0.078 Uiso 1 1 calc R U . . .
C9 C 0.5745(3) 0.3555(3) 0.27374(15) 0.0569(7) Uani 1 1 d . . . . .
H9 H 0.6837 0.3595 0.2624 0.068 Uiso 1 1 calc R U . . .
C10 C 0.4698(3) 0.3238(2) 0.22506(13) 0.0434(5) Uani 1 1 d . . . . .
C11 C 0.2903(2) 0.3243(2) 0.23738(11) 0.0357(5) Uani 1 1 d . . . . .
C12 C 0.2197(3) 0.4570(2) 0.21153(13) 0.0467(6) Uani 1 1 d . . . . .
C13 C 0.0993(3) 0.4430(3) 0.15490(14) 0.0560(7) Uani 1 1 d . . . . .
H13A H 0.0680 0.5295 0.1380 0.067 Uiso 1 1 calc R U . . .
H13B H 0.0031 0.3983 0.1715 0.067 Uiso 1 1 calc R U . . .
C14 C 0.1780(3) 0.3624(3) 0.09719(12) 0.0492(6) Uani 1 1 d . . . . .
H14 H 0.2643 0.4143 0.0756 0.059 Uiso 1 1 calc R U . . .
C15 C 0.2491(3) 0.2330(2) 0.12693(11) 0.0418(5) Uani 1 1 d . . . . .
C16 C 0.5303(3) 0.2826(3) 0.15707(13) 0.0508(6) Uani 1 1 d . . . . .
C17 C 0.1679(3) 0.1208(3) 0.08890(12) 0.0505(6) Uani 1 1 d . . . . .
H17A H 0.2345 0.0908 0.0510 0.061 Uiso 1 1 calc R U . . .
H17B H 0.1472 0.0469 0.1193 0.061 Uiso 1 1 calc R U . . .
C18 C 0.0131(4) 0.1795(3) 0.06355(19) 0.0728(9) Uani 1 1 d . . . . .
H18A H -0.0680 0.1802 0.0995 0.087 Uiso 1 1 calc R U . . .
H18B H -0.0284 0.1299 0.0247 0.087 Uiso 1 1 calc R U . . .
C19 C 0.0566(5) 0.3174(3) 0.04271(15) 0.0705(9) Uani 1 1 d . . . . .
H19A H -0.0382 0.3739 0.0425 0.085 Uiso 1 1 calc R U . . .
H19B H 0.1053 0.3185 -0.0026 0.085 Uiso 1 1 calc R U . . .

loop_
_atom_site_aniso_label
_atom_site_aniso_U_11
_atom_site_aniso_U_22
_atom_site_aniso_U_33
_atom_site_aniso_U_23
_atom_site_aniso_U_13
_atom_site_aniso_U_12
O1 0.155(3) 0.116(2) 0.0681(14) 0.0120(15) -0.0592(17) -0.021(2)
O2 0.0964(16) 0.0351(10) 0.0858(14) -0.0012(9) -0.0229(12) 0.0010(10)
O3 0.0367(7) 0.0353(7) 0.0354(7) -0.0018(6) -0.0002(6) -0.0017(6)
O4 0.0450(9) 0.0690(12) 0.0493(9) -0.0025(9) 0.0126(7) 0.0083(8)
O5 0.0424(10) 0.1025(17) 0.0879(14) 0.0104(13) 0.0213(10) 0.0005(11)
C1 0.0485(13) 0.0679(18) 0.0494(13) -0.0078(12) 0.0059(10) 0.0058(13)
C2 0.0416(11) 0.0387(11) 0.0391(10) -0.0053(9) -0.0019(9) -0.0013(9)
C3 0.0481(12) 0.0420(12) 0.0409(11) 0.0003(9) -0.0033(9) -0.0068(10)
C4 0.0768(18) 0.0577(16) 0.0424(12) 0.0045(11) -0.0082(13) -0.0105(14)
C5 0.0798(19) 0.084(2) 0.0425(13) 0.0003(13) -0.0140(13) -0.0155(18)
C6 0.092(2) 0.068(2) 0.0503(14) -0.0197(13) -0.0115(15) -0.0106(17)
C7 0.0678(16) 0.0416(14) 0.0527(14) -0.0104(10) -0.0125(12) -0.0060(12)
C8 0.0631(16) 0.0626(18) 0.0705(17) -0.0043(14) -0.0197(14) -0.0237(14)
C9 0.0406(13) 0.0531(15) 0.0771(17) 0.0105(14) -0.0086(12) -0.0140(11)
C10 0.0356(11) 0.0353(12) 0.0593(13) 0.0089(10) -0.0003(10) -0.0021(9)
C11 0.0333(10) 0.0311(11) 0.0427(11) -0.0014(8) -0.0015(8) -0.0007(8)
C12 0.0491(12) 0.0369(13) 0.0542(13) -0.0003(10) -0.0025(10) 0.0078(11)
C13 0.0536(14) 0.0494(15) 0.0650(16) 0.0025(12) -0.0111(12) 0.0176(12)
C14 0.0548(14) 0.0469(14) 0.0459(12) 0.0093(10) -0.0034(11) 0.0038(11)
C15 0.0418(11) 0.0475(13) 0.0362(10) 0.0022(9) 0.0032(9) 0.0060(10)
C16 0.0372(11) 0.0520(15) 0.0631(14) 0.0097(12) 0.0081(11) 0.0051(10)
C17 0.0589(14) 0.0507(15) 0.0419(12) -0.0051(10) -0.0023(11) 0.0023(12)
C18 0.0594(17) 0.075(2) 0.084(2) -0.0105(17) -0.0248(15) 0.0006(16)
C19 0.087(2) 0.0655(19) 0.0593(16) 0.0032(14) -0.0272(15) 0.0118(16)

loop_
_atom_type_symbol
_atom_type_description
_atom_type_scat_dispersion_real
_atom_type_scat_dispersion_imag
_atom_type_scat_source
C C 0.0181 0.0091 'International Tables Vol C Tables 4.2.6.8 and 6.1.1.4'
H H 0.0000 0.0000 'International Tables Vol C Tables 4.2.6.8 and 6.1.1.4'
O O 0.0492 0.0322 'International Tables Vol C Tables 4.2.6.8 and 6.1.1.4'

loop_
_geom_angle_atom_site_label_1
_geom_angle_atom_site_label_2
_geom_angle_atom_site_label_3
_geom_angle
_geom_angle_site_symmetry_1
_geom_angle_site_symmetry_3
_geom_angle_publ_flag
C15 O3 C11 112.49(17) . . ?
C16 O4 C15 120.93(18) . . ?
C2 C1 H1A 109.5 . . ?
C2 C1 H1B 109.5 . . ?
H1A C1 H1B 109.5 . . ?
C2 C1 H1C 109.5 . . ?
H1A C1 H1C 109.5 . . ?
H1B C1 H1C 109.5 . . ?
C3 C2 C1 110.4(2) . . ?
C3 C2 C7 108.89(19) . . ?
C1 C2 C7 111.3(2) . . ?
C3 C2 C11 109.66(18) . . ?
C1 C2 C11 108.07(18) . . ?
C7 C2 C11 108.41(19) . . ?
C2 C3 C4 112.7(2) . . ?
C2 C3 H3A 109.0 . . ?
C4 C3 H3A 109.0 . . ?
C2 C3 H3B 109.0 . . ?
C4 C3 H3B 109.0 . . ?
H3A C3 H3B 107.8 . . ?
C5 C4 C3 113.7(2) . . ?
C5 C4 H4A 108.8 . . ?
C3 C4 H4A 108.8 . . ?
C5 C4 H4B 108.8 . . ?
C3 C4 H4B 108.8 . . ?
H4A C4 H4B 107.7 . . ?
O1 C5 C6 122.6(3) . . ?
O1 C5 C4 121.8(3) . . ?
C6 C5 C4 115.6(2) . . ?
C5 C6 C7 112.3(3) . . ?
C5 C6 H6A 109.1 . . ?
C7 C6 H6A 109.1 . . ?
C5 C6 H6B 109.1 . . ?
C7 C6 H6B 109.1 . . ?
H6A C6 H6B 107.9 . . ?
C8 C7 C6 109.0(3) . . ?
C8 C7 C2 112.1(2) . . ?
C6 C7 C2 111.2(2) . . ?
C8 C7 H7 108.1 . . ?
C6 C7 H7 108.1 . . ?
C2 C7 H7 108.1 . . ?
C9 C8 C7 116.1(2) . . ?
C9 C8 H8A 108.3 . . ?
C7 C8 H8A 108.3 . . ?
C9 C8 H8B 108.3 . . ?
C7 C8 H8B 108.3 . . ?
H8A C8 H8B 107.4 . . ?
C10 C9 C8 123.4(2) . . ?
C10 C9 H9 118.3 . . ?
C8 C9 H9 118.3 . . ?
C9 C10 C16 119.4(2) . . ?
C9 C10 C11 122.0(2) . . ?
C16 C10 C11 118.6(2) . . ?
O3 C11 C10 108.15(18) . . ?
O3 C11 C12 108.23(17) . . ?
C10 C11 C12 108.83(18) . . ?
O3 C11 C2 107.29(16) . . ?
C10 C11 C2 112.65(18) . . ?
C12 C11 C2 111.53(18) . . ?
O2 C12 C13 124.0(2) . . ?
O2 C12 C11 121.6(2) . . ?
C13 C12 C11 114.2(2) . . ?
C12 C13 C14 108.0(2) . . ?
C12 C13 H13A 110.1 . . ?
C14 C13 H13A 110.1 . . ?
C12 C13 H13B 110.1 . . ?
C14 C13 H13B 110.1 . . ?
H13A C13 H13B 108.4 . . ?
C19 C14 C13 112.9(2) . . ?
C19 C14 C15 104.9(2) . . ?
C13 C14 C15 109.7(2) . . ?
C19 C14 H14 109.8 . . ?
C13 C14 H14 109.8 . . ?
C15 C14 H14 109.8 . . ?
O3 C15 O4 109.83(17) . . ?
O3 C15 C17 109.11(19) . . ?
O4 C15 C17 108.19(19) . . ?
O3 C15 C14 112.71(18) . . ?
O4 C15 C14 110.4(2) . . ?
C17 C15 C14 106.47(19) . . ?
O5 C16 O4 118.0(3) . . ?
O5 C16 C10 124.6(3) . . ?
O4 C16 C10 117.26(19) . . ?
C18 C17 C15 104.1(2) . . ?
C18 C17 H17A 110.9 . . ?
C15 C17 H17A 110.9 . . ?
C18 C17 H17B 110.9 . . ?
C15 C17 H17B 110.9 . . ?
H17A C17 H17B 109.0 . . ?
C17 C18 C19 104.7(3) . . ?
C17 C18 H18A 110.8 . . ?
C19 C18 H18A 110.8 . . ?
C17 C18 H18B 110.8 . . ?
C19 C18 H18B 110.8 . . ?
H18A C18 H18B 108.9 . . ?
C18 C19 C14 104.3(2) . . ?
C18 C19 H19A 110.9 . . ?
C14 C19 H19A 110.9 . . ?
C18 C19 H19B 110.9 . . ?
C14 C19 H19B 110.9 . . ?
H19A C19 H19B 108.9 . . ?

loop_
_geom_bond_atom_site_label_1
_geom_bond_atom_site_label_2
_geom_bond_distance
_geom_bond_site_symmetry_2
_geom_bond_publ_flag
O1 C5 1.209(4) . ?
O2 C12 1.205(3) . ?
O3 C15 1.405(3) . ?
O3 C11 1.442(3) . ?
O4 C16 1.354(3) . ?
O4 C15 1.459(3) . ?
O5 C16 1.201(3) . ?
C1 C2 1.535(3) . ?
C1 H1A 0.9600 . ?
C1 H1B 0.9600 . ?
C1 H1C 0.9600 . ?
C2 C3 1.533(3) . ?
C2 C7 1.548(3) . ?
C2 C11 1.556(3) . ?
C3 C4 1.542(3) . ?
C3 H3A 0.9700 . ?
C3 H3B 0.9700 . ?
C4 C5 1.497(4) . ?
C4 H4A 0.9700 . ?
C4 H4B 0.9700 . ?
C5 C6 1.486(5) . ?
C6 C7 1.538(4) . ?
C6 H6A 0.9700 . ?
C6 H6B 0.9700 . ?
C7 C8 1.531(4) . ?
C7 H7 0.9800 . ?
C8 C9 1.480(4) . ?
C8 H8A 0.9700 . ?
C8 H8B 0.9700 . ?
C9 C10 1.323(4) . ?
C9 H9 0.9300 . ?
C10 C16 1.476(4) . ?
C10 C11 1.502(3) . ?
C11 C12 1.547(3) . ?
C12 C13 1.493(3) . ?
C13 C14 1.534(4) . ?
C13 H13A 0.9700 . ?
C13 H13B 0.9700 . ?
C14 C19 1.530(4) . ?
C14 C15 1.547(3) . ?
C14 H14 0.9800 . ?
C15 C17 1.513(3) . ?
C17 C18 1.494(4) . ?
C17 H17A 0.9700 . ?
C17 H17B 0.9700 . ?
C18 C19 1.498(5) . ?
C18 H18A 0.9700 . ?
C18 H18B 0.9700 . ?
C19 H19A 0.9700 . ?
C19 H19B 0.9700 . ?

loop_
_geom_torsion_atom_site_label_1
_geom_torsion_atom_site_label_2
_geom_torsion_atom_site_label_3
_geom_torsion_atom_site_label_4
_geom_torsion
_geom_torsion_site_symmetry_1
_geom_torsion_site_symmetry_2
_geom_torsion_site_symmetry_3
_geom_torsion_site_symmetry_4
_geom_torsion_publ_flag
C1 C2 C3 C4 -67.9(3) . . . . ?
C7 C2 C3 C4 54.6(3) . . . . ?
C11 C2 C3 C4 173.1(2) . . . . ?
C2 C3 C4 C5 -48.3(3) . . . . ?
C3 C4 C5 O1 -136.1(4) . . . . ?
C3 C4 C5 C6 44.9(4) . . . . ?
O1 C5 C6 C7 132.7(4) . . . . ?
C4 C5 C6 C7 -48.3(4) . . . . ?
C5 C6 C7 C8 -69.1(3) . . . . ?
C5 C6 C7 C2 55.0(4) . . . . ?
C3 C2 C7 C8 64.4(3) . . . . ?
C1 C2 C7 C8 -173.6(2) . . . . ?
C11 C2 C7 C8 -54.9(3) . . . . ?
C3 C2 C7 C6 -58.0(3) . . . . ?
C1 C2 C7 C6 64.0(3) . . . . ?
C11 C2 C7 C6 -177.2(2) . . . . ?
C6 C7 C8 C9 157.8(3) . . . . ?
C2 C7 C8 C9 34.2(4) . . . . ?
C7 C8 C9 C10 -8.0(4) . . . . ?
C8 C9 C10 C16 -173.6(3) . . . . ?
C8 C9 C10 C11 4.4(4) . . . . ?
C15 O3 C11 C10 -59.4(2) . . . . ?
C15 O3 C11 C12 58.4(2) . . . . ?
C15 O3 C11 C2 178.83(16) . . . . ?
C9 C10 C11 O3 -145.6(2) . . . . ?
C16 C10 C11 O3 32.5(3) . . . . ?
C9 C10 C11 C12 97.1(3) . . . . ?
C16 C10 C11 C12 -84.9(3) . . . . ?
C9 C10 C11 C2 -27.1(3) . . . . ?
C16 C10 C11 C2 150.9(2) . . . . ?
C3 C2 C11 O3 51.2(2) . . . . ?
C1 C2 C11 O3 -69.2(2) . . . . ?
C7 C2 C11 O3 169.99(18) . . . . ?
C3 C2 C11 C10 -67.7(2) . . . . ?
C1 C2 C11 C10 171.9(2) . . . . ?
C7 C2 C11 C10 51.1(3) . . . . ?
C3 C2 C11 C12 169.59(18) . . . . ?
C1 C2 C11 C12 49.1(2) . . . . ?
C7 C2 C11 C12 -71.6(2) . . . . ?
O3 C11 C12 O2 -174.9(2) . . . . ?
C10 C11 C12 O2 -57.6(3) . . . . ?
C2 C11 C12 O2 67.3(3) . . . . ?
O3 C11 C12 C13 0.8(3) . . . . ?
C10 C11 C12 C13 118.2(2) . . . . ?
C2 C11 C12 C13 -117.0(2) . . . . ?
O2 C12 C13 C14 121.6(3) . . . . ?
C11 C12 C13 C14 -54.1(3) . . . . ?
C12 C13 C14 C19 168.3(2) . . . . ?
C12 C13 C14 C15 51.8(3) . . . . ?
C11 O3 C15 O4 62.9(2) . . . . ?
C11 O3 C15 C17 -178.72(18) . . . . ?
C11 O3 C15 C14 -60.7(2) . . . . ?
C16 O4 C15 O3 -38.7(3) . . . . ?
C16 O4 C15 C17 -157.7(2) . . . . ?
C16 O4 C15 C14 86.1(3) . . . . ?
C19 C14 C15 O3 -119.3(2) . . . . ?
C13 C14 C15 O3 2.1(3) . . . . ?
C19 C14 C15 O4 117.4(2) . . . . ?
C13 C14 C15 O4 -121.1(2) . . . . ?
C19 C14 C15 C17 0.3(3) . . . . ?
C13 C14 C15 C17 121.7(2) . . . . ?
C15 O4 C16 O5 -169.4(3) . . . . ?
C15 O4 C16 C10 13.7(3) . . . . ?
C9 C10 C16 O5 -9.7(4) . . . . ?
C11 C10 C16 O5 172.2(3) . . . . ?
C9 C10 C16 O4 166.9(2) . . . . ?
C11 C10 C16 O4 -11.1(3) . . . . ?
O3 C15 C17 C18 98.5(2) . . . . ?
O4 C15 C17 C18 -142.0(2) . . . . ?
C14 C15 C17 C18 -23.4(3) . . . . ?
C15 C17 C18 C19 38.4(3) . . . . ?
C17 C18 C19 C14 -38.3(3) . . . . ?
C13 C14 C19 C18 -96.4(3) . . . . ?
C15 C14 C19 C18 23.0(3) . . . . ?
